data_4315611
loop_
_publ_author_name
'Soumya Sarkar'
'Kevin P. McGowan'
'Jeffrey A. Culver'
'Adam R. Carlson'
'J\"urgen Koller'
'Andrew J. Peloquin'
'Melanie K. Veige'
'Khalil A. Abboud'
'Adam S. Veige'

_publ_section_title
;
 NCN Trianionic Pincer Ligand Precursors: Synthesis of Bimetallic,
 Chelating Diamide, and Pincer Group IV Complexes
;
_journal_name_full 'Inorganic Chemistry'
_journal_page_first 5143
_journal_page_last 5156
_journal_paper_doi 10.1021/ic100232s
_journal_volume 49
_journal_year 2010
_chemical_formula_sum 'C48 H68 F12 Hf2 N10'
_chemical_formula_weight 1370.10
_chemical_name_systematic
; 
 ? 
;
_space_group_IT_number 14
_symmetry_cell_setting monoclinic
_symmetry_space_group_name_Hall '-P 2ybc'
_symmetry_space_group_name_H-M 'P 1 21/c 1'
_atom_sites_solution_hydrogens geom
_atom_sites_solution_primary direct
_atom_sites_solution_secondary difmap
_audit_creation_method SHELXL-97
_audit_update_record
;
2010-01-27 # Formatted by publCIF
;
_cell_angle_alpha 90.00
_cell_angle_beta 93.829(1)
_cell_angle_gamma 90.00
_cell_formula_units_Z 4
_cell_length_a 17.3997(11)
_cell_length_b 20.3795(12)
_cell_length_c 15.9524(10)
_cell_measurement_reflns_used 77
_cell_measurement_temperature 173(2)
_cell_measurement_theta_max 28.0
_cell_measurement_theta_min 2.0
_cell_volume 5644.0(6)
_computing_cell_refinement 'Bruker SMART v5.624 & SAINT 6.36a (Bruker 1998)'
_computing_data_collection 'Bruker SMART v5.624 (Bruker 1998)'
_computing_data_reduction 'Bruker SHELXTL v6.14 (Bruker 2000)'
_computing_molecular_graphics 'Bruker SHELXTL v6.14'
_computing_publication_material 'Bruker SHELXTL v6.14'
_computing_structure_refinement 'Bruker SHELXTL v6.14'
_computing_structure_solution 'Bruker SHELXTL v6.14'
_diffrn_ambient_temperature 173(2)
_diffrn_measured_fraction_theta_full 0.998
_diffrn_measured_fraction_theta_max 0.998
_diffrn_measurement_device_type 'SMART CCD area detector'
_diffrn_measurement_method '\w scans'
_diffrn_radiation_monochromator graphite
_diffrn_radiation_source 'fine-focus sealed tube'
_diffrn_radiation_type MoK\a
_diffrn_radiation_wavelength 0.71073
_diffrn_reflns_av_R_equivalents 0.0962
_diffrn_reflns_av_sigmaI/netI 0.1721
_diffrn_reflns_limit_h_max 16
_diffrn_reflns_limit_h_min -22
_diffrn_reflns_limit_k_max 26
_diffrn_reflns_limit_k_min -23
_diffrn_reflns_limit_l_max 20
_diffrn_reflns_limit_l_min -20
_diffrn_reflns_number 36772
_diffrn_reflns_theta_full 27.50
_diffrn_reflns_theta_max 27.50
_diffrn_reflns_theta_min 1.17
_diffrn_standards_decay_% <1
_diffrn_standards_number 0
_exptl_absorpt_coefficient_mu 3.757
_exptl_absorpt_correction_T_max 0.8643
_exptl_absorpt_correction_T_min 0.5676
_exptl_absorpt_correction_type integration
_exptl_absorpt_process_details 'based on measured indexed crystal faces, Bruker SHELXTL  v6.12 (Bruker 2007)'
_exptl_crystal_colour pale
_exptl_crystal_density_diffrn 1.612
_exptl_crystal_density_method 'not measured'
_exptl_crystal_description needles
_exptl_crystal_F_000 2712
_exptl_crystal_size_max 0.17
_exptl_crystal_size_mid 0.04
_exptl_crystal_size_min 0.04
_refine_diff_density_max 1.643
_refine_diff_density_min -1.058
_refine_diff_density_rms 0.120
_refine_ls_extinction_method none
_refine_ls_goodness_of_fit_ref 0.821
_refine_ls_hydrogen_treatment constr
_refine_ls_matrix_type full
_refine_ls_number_parameters 697
_refine_ls_number_reflns 12966
_refine_ls_number_restraints 4
_refine_ls_restrained_S_all 0.821
_refine_ls_R_factor_all 0.1412
_refine_ls_R_factor_gt 0.0469
_refine_ls_shift/su_max 0.002
_refine_ls_shift/su_mean 0.000
_refine_ls_structure_factor_coef Fsqd
_refine_ls_weighting_details 'calc w=1/[\s^2^(Fo^2^)+(0.0154P)^2^] where P=(Fo^2^+2Fc^2^)/3'
_refine_ls_weighting_scheme calc
_refine_ls_wR_factor_gt 0.0583
_refine_ls_wR_factor_ref 0.0736
_reflns_number_gt 5882
_reflns_number_total 12966
_reflns_threshold_expression I>2\s(I)
_cod_data_source_file ic100232s_si_001_08.cif
_cod_data_source_block pelo3
_cod_depositor_comments
;
The following automatic conversions were performed:

'_symmetry_cell_setting' value 'Monoclinic' changed to 'monoclinic'
according to the built-in table from CIF Core dictionary named
'cif_core.dic' version 2.4.1 from 2010-06-29.

Automatic conversion script
Id: cif_fix_values 1646 2011-03-28 12:23:43Z adriana 
;
_cod_database_code 4315611

loop_
_symmetry_equiv_pos_as_xyz
'x, y, z'
'-x, y+1/2, -z+1/2'
'-x, -y, -z'
'x, -y-1/2, z-1/2'

loop_
_atom_site_label
_atom_site_type_symbol
_atom_site_fract_x
_atom_site_fract_y
_atom_site_fract_z
_atom_site_U_iso_or_equiv
_atom_site_adp_type
_atom_site_occupancy
_atom_site_symmetry_multiplicity
_atom_site_calc_flag
_atom_site_refinement_flags
_atom_site_disorder_assembly
_atom_site_disorder_group
Hf1 Hf 0.631672(17) 0.103823(13) 0.329795(19) 0.03769(9) Uani 1 1 d . . .
Hf2 Hf 1.127530(18) 0.148396(14) 0.187223(19) 0.04307(10) Uani 1 1 d . . .
N1 N 1.0264(3) 0.2067(2) 0.1466(3) 0.0353(14) Uani 1 1 d . . .
N2 N 0.6482(3) 0.0410(2) 0.2213(3) 0.0349(14) Uani 1 1 d . . .
N3 N 0.7075(3) 0.1706(2) 0.2966(3) 0.0459(16) Uani 1 1 d . . .
N4 N 0.5173(3) 0.1173(2) 0.3004(4) 0.0499(17) Uani 1 1 d . . .
N5 N 0.6641(3) 0.0350(2) 0.4161(3) 0.0403(15) Uani 1 1 d . . .
N6 N 0.6111(3) 0.1721(2) 0.4503(4) 0.0494(17) Uani 1 1 d . . .
H6 H 0.5744 0.1548 0.4828 0.074 Uiso 1 1 d R . .
N7 N 1.0975(3) 0.0712(3) 0.1158(4) 0.0493(16) Uani 1 1 d . . .
N8 N 1.2059(3) 0.2150(2) 0.1504(4) 0.0491(16) Uani 1 1 d . . .
N9 N 1.1056(4) 0.1430(3) 0.3105(3) 0.0580(17) Uani 1 1 d . . .
N10 N 1.2436(3) 0.0861(3) 0.2278(4) 0.064(2) Uani 1 1 d . . .
H10 H 1.2841 0.1099 0.2591 0.096 Uiso 1 1 d R . .
C1 C 0.9551(4) 0.1718(3) 0.1169(4) 0.0418(19) Uani 1 1 d . . .
H1A H 0.9116 0.1922 0.1442 0.050 Uiso 1 1 calc R . .
H1B H 0.9594 0.1260 0.1372 0.050 Uiso 1 1 calc R . .
C2 C 0.9342(4) 0.1698(3) 0.0232(4) 0.0358(18) Uani 1 1 d . . .
C3 C 0.9829(4) 0.1941(3) -0.0329(5) 0.0423(19) Uani 1 1 d . . .
H3A H 1.0313 0.2117 -0.0130 0.051 Uiso 1 1 calc R . .
C4 C 0.9625(4) 0.1934(3) -0.1202(4) 0.0442(19) Uani 1 1 d . . .
H4A H 0.9982 0.2091 -0.1581 0.053 Uiso 1 1 calc R . .
C5 C 0.8936(4) 0.1712(3) -0.1505(4) 0.0397(19) Uani 1 1 d . . .
H5A H 0.8809 0.1719 -0.2093 0.048 Uiso 1 1 calc R . .
C6 C 0.8393(4) 0.1466(3) -0.0957(4) 0.0344(16) Uani 1 1 d . . .
C7 C 0.7658(4) 0.1264(3) -0.1239(4) 0.0411(19) Uani 1 1 d . . .
H7A H 0.7519 0.1279 -0.1824 0.049 Uiso 1 1 calc R . .
C8 C 0.7118(4) 0.1041(3) -0.0702(4) 0.0371(17) Uani 1 1 d . . .
C9 C 0.6338(4) 0.0892(3) -0.1002(5) 0.045(2) Uani 1 1 d . . .
H9A H 0.6182 0.0936 -0.1581 0.054 Uiso 1 1 calc R . .
C10 C 0.5839(4) 0.0691(3) -0.0464(5) 0.050(2) Uani 1 1 d . . .
H10A H 0.5322 0.0605 -0.0664 0.060 Uiso 1 1 calc R . .
C11 C 0.6054(4) 0.0601(3) 0.0407(5) 0.045(2) Uani 1 1 d . . .
H11A H 0.5680 0.0459 0.0775 0.054 Uiso 1 1 calc R . .
C12 C 0.6789(4) 0.0716(3) 0.0714(4) 0.0375(18) Uani 1 1 d . . .
C13 C 0.7340(4) 0.0978(3) 0.0169(4) 0.0317(16) Uani 1 1 d . . .
C14 C 0.8075(4) 0.1178(3) 0.0456(4) 0.0343(17) Uani 1 1 d . . .
H14A H 0.8225 0.1133 0.1036 0.041 Uiso 1 1 calc R . .
C15 C 0.8606(4) 0.1444(3) -0.0081(4) 0.0325(16) Uani 1 1 d . . .
C16 C 0.7056(3) 0.0589(3) 0.1625(4) 0.0379(18) Uani 1 1 d . . .
H16A H 0.7445 0.0234 0.1634 0.045 Uiso 1 1 calc R . .
H16B H 0.7322 0.0990 0.1845 0.045 Uiso 1 1 calc R . .
C17 C 0.6215(4) -0.0221(3) 0.2139(4) 0.0322(17) Uani 1 1 d . . .
C18 C 0.6425(4) -0.0679(3) 0.1535(4) 0.0366(18) Uani 1 1 d . . .
H18A H 0.6761 -0.0543 0.1122 0.044 Uiso 1 1 calc R . .
C19 C 0.6164(4) -0.1312(3) 0.1520(4) 0.0373(18) Uani 1 1 d . B .
C20 C 0.5656(4) -0.1543(3) 0.2078(4) 0.0404(18) Uani 1 1 d . . .
H20A H 0.5482 -0.1985 0.2063 0.049 Uiso 1 1 calc R . .
C21 C 0.5414(4) -0.1104(3) 0.2656(4) 0.0419(18) Uani 1 1 d . A .
C22 C 0.5673(4) -0.0464(3) 0.2676(4) 0.0390(18) Uani 1 1 d . . .
H22A H 0.5474 -0.0173 0.3073 0.047 Uiso 1 1 calc R . .
C23 C 1.0177(4) 0.2740(3) 0.1521(4) 0.0365(18) Uani 1 1 d . . .
C24 C 0.9574(4) 0.3097(3) 0.1127(4) 0.045(2) Uani 1 1 d . C .
H24A H 0.9170 0.2873 0.0815 0.054 Uiso 1 1 calc R . .
C25 C 0.9554(4) 0.3773(3) 0.1183(5) 0.057(2) Uani 1 1 d D . .
C26 C 1.0103(4) 0.4126(3) 0.1646(5) 0.058(2) Uani 1 1 d . C .
H26A H 1.0081 0.4592 0.1676 0.069 Uiso 1 1 calc R . .
C27 C 1.0677(4) 0.3783(3) 0.2057(4) 0.044(2) Uani 1 1 d . . .
C28 C 1.0742(4) 0.3105(3) 0.2001(4) 0.0415(18) Uani 1 1 d . C .
H28A H 1.1166 0.2887 0.2285 0.050 Uiso 1 1 calc R . .
C29 C 0.4885(6) -0.1321(4) 0.3305(6) 0.066(3) Uani 1 1 d . . .
F1 F 0.4232(8) -0.0817(8) 0.3285(9) 0.054(5) Uiso 0.415(18) 1 d P A 1
F2 F 0.4559(11) -0.1888(8) 0.3108(10) 0.046(5) Uiso 0.415(18) 1 d P A 1
F3 F 0.5225(8) -0.1324(11) 0.4080(9) 0.051(5) Uiso 0.415(18) 1 d P A 1
F1' F 0.4188(9) -0.1166(10) 0.3176(9) 0.052(6) Uiso 0.346(17) 1 d P A 2
F2' F 0.4885(11) -0.2022(7) 0.3448(12) 0.056(5) Uiso 0.346(17) 1 d P A 2
F3' F 0.5016(10) -0.1087(8) 0.4084(8) 0.039(5) Uiso 0.346(17) 1 d P A 2
F1" F 0.4553(18) -0.0923(13) 0.364(2) 0.075(9) Uiso 0.242(15) 1 d P A 3
F2" F 0.4285(12) -0.1663(11) 0.2937(11) 0.040(6) Uiso 0.242(15) 1 d P A 3
F3" F 0.5252(15) -0.1716(19) 0.3873(19) 0.103(11) Uiso 0.242(15) 1 d P A 3
C30 C 0.6420(6) -0.1764(4) 0.0854(6) 0.061(2) Uani 1 1 d . . .
F4 F 0.7109(12) -0.1620(9) 0.0610(17) 0.035(6) Uiso 0.33(2) 1 d P B 1
F5 F 0.5869(16) -0.1630(12) 0.0077(12) 0.060(7) Uiso 0.33(2) 1 d P B 1
F6 F 0.6357(15) -0.2421(8) 0.1117(12) 0.033(5) Uiso 0.33(2) 1 d P B 1
F4' F 0.7244(7) -0.1797(6) 0.0943(10) 0.063(4) Uiso 0.47(2) 1 d P B 2
F5' F 0.6259(13) -0.1599(7) 0.0114(8) 0.070(5) Uiso 0.47(2) 1 d P B 2
F6' F 0.6184(9) -0.2370(6) 0.0852(10) 0.064(5) Uiso 0.47(2) 1 d P B 2
F4" F 0.683(2) -0.1521(12) 0.027(2) 0.061(9) Uiso 0.20(2) 1 d P B 3
F5" F 0.5849(19) -0.1860(16) 0.0255(19) 0.059(10) Uiso 0.20(2) 1 d P B 3
F6" F 0.664(2) -0.2315(14) 0.1011(17) 0.046(9) Uiso 0.20(2) 1 d P B 3
C31 C 0.8796(9) 0.4087(10) 0.0859(13) 0.068(4) Uiso 0.533(17) 1 d PD C 1
F7 F 0.8819(7) 0.4728(5) 0.0854(8) 0.077(4) Uiso 0.533(17) 1 d P C 1
F8 F 0.8156(7) 0.3963(6) 0.1312(9) 0.101(5) Uiso 0.533(17) 1 d P C 1
F9 F 0.8555(6) 0.3815(4) 0.0089(6) 0.058(4) Uiso 0.533(17) 1 d P C 1
C31' C 0.9012(14) 0.4164(10) 0.0581(15) 0.068(4) Uiso 0.467(17) 1 d PD C 2
F7' F 0.8293(8) 0.4095(7) 0.0934(10) 0.093(5) Uiso 0.467(17) 1 d P C 2
F8' F 0.9124(7) 0.4790(5) 0.0514(8) 0.075(4) Uiso 0.467(17) 1 d P C 2
F9' F 0.8917(8) 0.3992(6) -0.0161(8) 0.076(4) Uiso 0.467(17) 1 d P C 2
C32 C 1.1289(5) 0.4139(4) 0.2617(6) 0.063(3) Uani 1 1 d . C .
F10 F 1.1911(13) 0.4162(11) 0.2315(18) 0.074(8) Uiso 0.37(3) 1 d P C 1
F11 F 1.1185(10) 0.4823(9) 0.257(2) 0.044(6) Uiso 0.37(3) 1 d P C 1
F12 F 1.1306(14) 0.3937(13) 0.3394(8) 0.035(5) Uiso 0.37(3) 1 d P C 1
F10' F 1.2002(10) 0.3939(9) 0.2562(14) 0.045(6) Uiso 0.36(3) 1 d P C 2
F11' F 1.1282(11) 0.4823(9) 0.2312(14) 0.062(7) Uiso 0.36(3) 1 d P C 2
F12' F 1.1082(11) 0.4187(13) 0.3354(10) 0.056(5) Uiso 0.36(3) 1 d P C 2
F10" F 1.2038(13) 0.4000(17) 0.227(2) 0.036(7) Uiso 0.267(19) 1 d P C 3
F11" F 1.1119(10) 0.4631(13) 0.297(2) 0.057(7) Uiso 0.267(19) 1 d P C 3
F12" F 1.1581(16) 0.3677(14) 0.3378(12) 0.077(8) Uiso 0.267(19) 1 d P C 3
C33 C 0.6925(5) 0.2225(3) 0.2355(5) 0.076(3) Uani 1 1 d . . .
H33A H 0.7088 0.2646 0.2603 0.114 Uiso 1 1 calc R . .
H33B H 0.6372 0.2240 0.2190 0.114 Uiso 1 1 calc R . .
H33C H 0.7212 0.2138 0.1859 0.114 Uiso 1 1 calc R . .
C34 C 0.7897(4) 0.1679(3) 0.3211(4) 0.064(2) Uani 1 1 d . . .
H34A H 0.8052 0.2082 0.3512 0.096 Uiso 1 1 calc R . .
H34B H 0.8186 0.1638 0.2708 0.096 Uiso 1 1 calc R . .
H34C H 0.8004 0.1300 0.3577 0.096 Uiso 1 1 calc R . .
C35 C 0.4900(4) 0.1347(3) 0.2161(5) 0.074(3) Uani 1 1 d . . .
H35A H 0.4532 0.1711 0.2179 0.112 Uiso 1 1 calc R . .
H35B H 0.4645 0.0968 0.1887 0.112 Uiso 1 1 calc R . .
H35C H 0.5336 0.1482 0.1843 0.112 Uiso 1 1 calc R . .
C36 C 0.4535(4) 0.1043(4) 0.3508(5) 0.076(3) Uani 1 1 d . . .
H36A H 0.4185 0.1420 0.3483 0.114 Uiso 1 1 calc R . .
H36B H 0.4727 0.0968 0.4092 0.114 Uiso 1 1 calc R . .
H36C H 0.4259 0.0652 0.3294 0.114 Uiso 1 1 calc R . .
C37 C 0.6250(4) 0.0113(3) 0.4874(5) 0.067(2) Uani 1 1 d . . .
H37A H 0.6546 0.0235 0.5395 0.100 Uiso 1 1 calc R . .
H37B H 0.6203 -0.0366 0.4842 0.100 Uiso 1 1 calc R . .
H37C H 0.5735 0.0309 0.4867 0.100 Uiso 1 1 calc R . .
C38 C 0.7326(4) -0.0035(3) 0.4068(4) 0.055(2) Uani 1 1 d . . .
H38A H 0.7659 -0.0013 0.4587 0.083 Uiso 1 1 calc R . .
H38B H 0.7603 0.0139 0.3601 0.083 Uiso 1 1 calc R . .
H38C H 0.7181 -0.0492 0.3952 0.083 Uiso 1 1 calc R . .
C39 C 0.5766(4) 0.2365(3) 0.4282(5) 0.079(3) Uani 1 1 d . . .
H39A H 0.5611 0.2582 0.4792 0.119 Uiso 1 1 calc R . .
H39B H 0.5313 0.2302 0.3891 0.119 Uiso 1 1 calc R . .
H39C H 0.6144 0.2638 0.4016 0.119 Uiso 1 1 calc R . .
C40 C 0.6786(4) 0.1805(4) 0.5071(5) 0.072(3) Uani 1 1 d . . .
H40A H 0.6647 0.2051 0.5567 0.108 Uiso 1 1 calc R . .
H40B H 0.7179 0.2049 0.4786 0.108 Uiso 1 1 calc R . .
H40C H 0.6990 0.1375 0.5244 0.108 Uiso 1 1 calc R . .
C41 C 1.1127(4) 0.0661(3) 0.0273(5) 0.063(2) Uani 1 1 d . . .
H41A H 1.1399 0.0250 0.0176 0.095 Uiso 1 1 calc R . .
H41B H 1.1445 0.1032 0.0116 0.095 Uiso 1 1 calc R . .
H41C H 1.0638 0.0667 -0.0070 0.095 Uiso 1 1 calc R . .
C42 C 1.0487(4) 0.0166(3) 0.1379(5) 0.075(3) Uani 1 1 d . . .
H42A H 1.0763 -0.0248 0.1315 0.112 Uiso 1 1 calc R . .
H42B H 1.0015 0.0165 0.1008 0.112 Uiso 1 1 calc R . .
H42C H 1.0354 0.0213 0.1964 0.112 Uiso 1 1 calc R . .
C43 C 1.1995(4) 0.2491(4) 0.0710(5) 0.068(2) Uani 1 1 d . . .
H43A H 1.2496 0.2489 0.0463 0.103 Uiso 1 1 calc R . .
H43B H 1.1835 0.2945 0.0800 0.103 Uiso 1 1 calc R . .
H43C H 1.1613 0.2272 0.0329 0.103 Uiso 1 1 calc R . .
C44 C 1.2712(4) 0.2419(3) 0.2002(5) 0.067(2) Uani 1 1 d . . .
H44A H 1.3189 0.2301 0.1745 0.100 Uiso 1 1 calc R . .
H44B H 1.2722 0.2239 0.2573 0.100 Uiso 1 1 calc R . .
H44C H 1.2665 0.2898 0.2025 0.100 Uiso 1 1 calc R . .
C45 C 1.2874(4) 0.0705(4) 0.1522(6) 0.082(3) Uani 1 1 d . . .
H45A H 1.3332 0.0446 0.1696 0.123 Uiso 1 1 calc R . .
H45B H 1.3031 0.1114 0.1260 0.123 Uiso 1 1 calc R . .
H45C H 1.2545 0.0452 0.1118 0.123 Uiso 1 1 calc R . .
C46 C 1.2297(5) 0.0253(3) 0.2726(5) 0.085(3) Uani 1 1 d . . .
H46A H 1.2783 0.0012 0.2822 0.128 Uiso 1 1 calc R . .
H46B H 1.1926 -0.0017 0.2391 0.128 Uiso 1 1 calc R . .
H46C H 1.2090 0.0355 0.3268 0.128 Uiso 1 1 calc R . .
C47 C 1.1570(5) 0.1594(4) 0.3843(5) 0.102(3) Uani 1 1 d . . .
H47A H 1.1363 0.1972 0.4133 0.153 Uiso 1 1 calc R . .
H47B H 1.2083 0.1701 0.3664 0.153 Uiso 1 1 calc R . .
H47C H 1.1607 0.1217 0.4226 0.153 Uiso 1 1 calc R . .
C48 C 1.0280(5) 0.1265(3) 0.3353(5) 0.075(3) Uani 1 1 d . . .
H48A H 1.0314 0.0910 0.3767 0.113 Uiso 1 1 calc R . .
H48B H 0.9960 0.1124 0.2857 0.113 Uiso 1 1 calc R . .
H48C H 1.0048 0.1653 0.3599 0.113 Uiso 1 1 calc R . .

loop_
_atom_site_aniso_label
_atom_site_aniso_U_11
_atom_site_aniso_U_22
_atom_site_aniso_U_33
_atom_site_aniso_U_23
_atom_site_aniso_U_13
_atom_site_aniso_U_12
Hf1 0.03310(18) 0.03267(16) 0.0470(2) -0.00065(16) 0.00065(14) -0.00238(17)
Hf2 0.0461(2) 0.03983(18) 0.0422(2) -0.00209(16) -0.00518(16) -0.00546(17)
N1 0.030(4) 0.040(3) 0.036(4) -0.004(3) 0.006(3) -0.011(3)
N2 0.025(3) 0.037(3) 0.043(4) 0.007(3) 0.002(3) -0.009(3)
N3 0.050(4) 0.043(4) 0.043(4) 0.002(3) -0.014(3) -0.001(3)
N4 0.048(4) 0.044(4) 0.058(4) -0.011(3) 0.006(4) 0.003(3)
N5 0.036(4) 0.036(3) 0.048(4) -0.009(3) 0.006(3) 0.003(3)
N6 0.037(4) 0.052(4) 0.058(4) -0.008(3) -0.002(3) 0.002(3)
N7 0.052(4) 0.040(4) 0.056(5) 0.001(3) 0.007(3) 0.002(3)
N8 0.044(4) 0.050(4) 0.053(4) 0.005(3) -0.003(3) -0.008(3)
N9 0.083(5) 0.051(4) 0.040(4) 0.005(3) 0.002(4) 0.003(4)
N10 0.057(5) 0.045(4) 0.087(6) 0.006(4) -0.022(4) 0.000(4)
C1 0.034(4) 0.044(4) 0.049(5) -0.003(3) 0.013(4) -0.005(4)
C2 0.036(5) 0.025(4) 0.047(5) -0.002(3) 0.010(4) -0.007(3)
C3 0.034(4) 0.037(4) 0.057(6) -0.006(4) 0.008(4) -0.006(4)
C4 0.062(6) 0.039(4) 0.033(5) 0.003(4) 0.017(4) 0.009(4)
C5 0.054(5) 0.036(4) 0.028(4) -0.008(3) -0.001(4) 0.002(4)
C6 0.044(5) 0.032(4) 0.027(4) 0.001(3) 0.005(4) 0.006(4)
C7 0.060(5) 0.034(4) 0.026(4) 0.001(3) -0.017(4) 0.008(4)
C8 0.042(5) 0.028(4) 0.040(5) -0.001(4) -0.005(4) -0.002(4)
C9 0.049(5) 0.040(5) 0.044(5) 0.007(4) -0.017(4) -0.005(4)
C10 0.033(5) 0.043(4) 0.070(6) 0.009(4) -0.018(5) 0.001(4)
C11 0.035(5) 0.034(4) 0.065(6) 0.000(4) -0.003(4) -0.014(4)
C12 0.034(4) 0.032(4) 0.046(5) 0.004(3) -0.008(4) -0.006(3)
C13 0.031(4) 0.026(4) 0.037(4) -0.008(3) -0.007(3) 0.002(4)
C14 0.047(5) 0.024(4) 0.031(4) 0.002(3) -0.001(4) -0.002(3)
C15 0.034(4) 0.024(4) 0.040(5) -0.001(3) 0.004(4) 0.001(3)
C16 0.022(4) 0.043(4) 0.048(5) 0.000(4) -0.005(4) -0.004(3)
C17 0.026(4) 0.032(4) 0.038(5) 0.000(3) -0.003(4) 0.000(3)
C18 0.029(4) 0.043(4) 0.038(5) 0.006(4) 0.001(3) 0.001(4)
C19 0.035(5) 0.041(5) 0.036(5) -0.011(4) 0.004(4) -0.001(4)
C20 0.039(5) 0.038(4) 0.044(5) -0.004(4) 0.002(4) -0.013(4)
C21 0.040(5) 0.049(5) 0.038(5) -0.003(4) 0.010(4) -0.013(4)
C22 0.033(4) 0.041(4) 0.044(5) -0.011(4) 0.007(4) -0.010(4)
C23 0.039(5) 0.044(4) 0.028(4) -0.008(3) 0.010(4) -0.009(4)
C24 0.042(5) 0.041(4) 0.051(5) -0.017(4) -0.010(4) 0.002(4)
C25 0.057(6) 0.052(5) 0.057(6) -0.018(4) -0.017(4) 0.013(4)
C26 0.061(6) 0.046(5) 0.065(6) -0.014(4) -0.001(5) 0.001(4)
C27 0.039(5) 0.053(5) 0.043(5) -0.015(4) 0.014(4) -0.019(4)
C28 0.032(4) 0.048(5) 0.046(5) -0.011(4) 0.012(4) -0.006(4)
C29 0.065(7) 0.045(6) 0.087(8) -0.030(5) -0.001(6) -0.021(5)
C30 0.064(7) 0.055(6) 0.064(7) 0.016(5) 0.007(6) -0.020(5)
C32 0.052(6) 0.055(6) 0.089(8) -0.013(6) 0.043(6) -0.004(5)
C33 0.085(7) 0.051(5) 0.090(7) 0.026(5) -0.006(6) -0.012(5)
C34 0.071(6) 0.066(5) 0.054(6) 0.006(4) -0.003(5) -0.030(5)
C35 0.053(6) 0.067(6) 0.102(8) -0.002(5) -0.010(5) 0.023(5)
C36 0.041(5) 0.087(6) 0.101(7) -0.020(6) 0.015(5) -0.002(5)
C37 0.086(7) 0.056(5) 0.060(6) 0.008(4) 0.019(5) -0.010(5)
C38 0.055(6) 0.050(5) 0.058(6) 0.000(4) -0.012(4) 0.001(4)
C39 0.089(7) 0.035(5) 0.112(8) -0.007(5) -0.010(6) 0.013(5)
C40 0.074(7) 0.080(6) 0.062(6) -0.026(5) 0.012(5) 0.012(5)
C41 0.064(6) 0.055(5) 0.070(7) -0.009(5) -0.001(5) -0.005(5)
C42 0.080(7) 0.049(5) 0.095(7) -0.009(5) 0.007(5) -0.015(5)
C43 0.051(6) 0.079(6) 0.078(7) -0.003(5) 0.022(5) -0.010(5)
C44 0.041(5) 0.056(5) 0.101(7) -0.013(5) -0.013(5) -0.008(4)
C45 0.058(6) 0.078(6) 0.110(8) -0.022(6) 0.004(6) 0.013(5)
C46 0.091(7) 0.058(6) 0.103(8) 0.013(5) -0.024(6) 0.006(5)
C47 0.144(9) 0.108(7) 0.047(6) -0.021(5) -0.035(6) 0.001(7)
C48 0.120(8) 0.057(6) 0.051(6) 0.008(4) 0.027(6) -0.002(6)

loop_
_atom_type_symbol
_atom_type_description
_atom_type_scat_dispersion_real
_atom_type_scat_dispersion_imag
_atom_type_scat_source
C C 0.0033 0.0016 'International Tables Vol C Tables 4.2.6.8 and 6.1.1.4'
H H 0.0000 0.0000 'International Tables Vol C Tables 4.2.6.8 and 6.1.1.4'
N N 0.0061 0.0033 'International Tables Vol C Tables 4.2.6.8 and 6.1.1.4'
F F 0.0171 0.0103 'International Tables Vol C Tables 4.2.6.8 and 6.1.1.4'
Hf Hf -0.5830 6.1852 'International Tables Vol C Tables 4.2.6.8 and 6.1.1.4'

loop_
_geom_angle_atom_site_label_1
_geom_angle_atom_site_label_2
_geom_angle_atom_site_label_3
_geom_angle
_geom_angle_site_symmetry_1
_geom_angle_site_symmetry_3
_geom_angle_publ_flag
N3 Hf1 N5 119.7(2) . . ?
N3 Hf1 N4 120.1(2) . . ?
N5 Hf1 N4 118.4(2) . . ?
N3 Hf1 N2 93.8(2) . . ?
N5 Hf1 N2 95.01(19) . . ?
N4 Hf1 N2 94.3(2) . . ?
N3 Hf1 N6 87.4(2) . . ?
N5 Hf1 N6 84.67(19) . . ?
N4 Hf1 N6 84.9(2) . . ?
N2 Hf1 N6 178.83(19) . . ?
N7 Hf2 N9 116.9(2) . . ?
N7 Hf2 N8 121.1(2) . . ?
N9 Hf2 N8 119.2(2) . . ?
N7 Hf2 N1 94.90(19) . . ?
N9 Hf2 N1 96.7(2) . . ?
N8 Hf2 N1 95.3(2) . . ?
N7 Hf2 N10 85.5(2) . . ?
N9 Hf2 N10 85.4(2) . . ?
N8 Hf2 N10 82.3(2) . . ?
N1 Hf2 N10 177.4(2) . . ?
C23 N1 C1 113.7(5) . . ?
C23 N1 Hf2 127.7(4) . . ?
C1 N1 Hf2 118.3(4) . . ?
C17 N2 C16 115.0(6) . . ?
C17 N2 Hf1 123.8(4) . . ?
C16 N2 Hf1 119.5(4) . . ?
C33 N3 C34 109.6(6) . . ?
C33 N3 Hf1 125.7(5) . . ?
C34 N3 Hf1 124.0(4) . . ?
C36 N4 C35 110.4(6) . . ?
C36 N4 Hf1 128.8(5) . . ?
C35 N4 Hf1 120.4(5) . . ?
C38 N5 C37 109.5(5) . . ?
C38 N5 Hf1 120.2(4) . . ?
C37 N5 Hf1 130.0(5) . . ?
C40 N6 C39 110.1(5) . . ?
C40 N6 Hf1 114.2(4) . . ?
C39 N6 Hf1 113.6(4) . . ?
C40 N6 H6 105.0 . . ?
C39 N6 H6 100.9 . . ?
Hf1 N6 H6 111.9 . . ?
C42 N7 C41 109.1(5) . . ?
C42 N7 Hf2 126.8(5) . . ?
C41 N7 Hf2 123.6(5) . . ?
C43 N8 C44 108.0(6) . . ?
C43 N8 Hf2 124.1(4) . . ?
C44 N8 Hf2 127.5(5) . . ?
C47 N9 C48 111.0(6) . . ?
C47 N9 Hf2 128.4(6) . . ?
C48 N9 Hf2 120.5(5) . . ?
C46 N10 C45 108.8(6) . . ?
C46 N10 Hf2 114.4(5) . . ?
C45 N10 Hf2 110.7(4) . . ?
C46 N10 H10 108.1 . . ?
C45 N10 H10 97.4 . . ?
Hf2 N10 H10 116.0 . . ?
N1 C1 C2 118.0(5) . . ?
N1 C1 H1A 107.8 . . ?
C2 C1 H1A 107.8 . . ?
N1 C1 H1B 107.8 . . ?
C2 C1 H1B 107.8 . . ?
H1A C1 H1B 107.1 . . ?
C3 C2 C15 118.6(6) . . ?
C3 C2 C1 121.2(6) . . ?
C15 C2 C1 120.1(6) . . ?
C2 C3 C4 121.0(7) . . ?
C2 C3 H3A 119.5 . . ?
C4 C3 H3A 119.5 . . ?
C5 C4 C3 121.2(7) . . ?
C5 C4 H4A 119.4 . . ?
C3 C4 H4A 119.4 . . ?
C4 C5 C6 120.8(7) . . ?
C4 C5 H5A 119.6 . . ?
C6 C5 H5A 119.6 . . ?
C7 C6 C5 122.7(6) . . ?
C7 C6 C15 118.8(6) . . ?
C5 C6 C15 118.5(6) . . ?
C8 C7 C6 122.9(6) . . ?
C8 C7 H7A 118.5 . . ?
C6 C7 H7A 118.5 . . ?
C7 C8 C13 118.7(6) . . ?
C7 C8 C9 121.7(6) . . ?
C13 C8 C9 119.5(7) . . ?
C10 C9 C8 119.6(7) . . ?
C10 C9 H9A 120.2 . . ?
C8 C9 H9A 120.2 . . ?
C9 C10 C11 122.0(7) . . ?
C9 C10 H10A 119.0 . . ?
C11 C10 H10A 119.0 . . ?
C12 C11 C10 120.6(7) . . ?
C12 C11 H11A 119.7 . . ?
C10 C11 H11A 119.7 . . ?
C11 C12 C13 119.6(6) . . ?
C11 C12 C16 122.4(7) . . ?
C13 C12 C16 117.9(6) . . ?
C14 C13 C8 118.6(6) . . ?
C14 C13 C12 123.0(6) . . ?
C8 C13 C12 118.4(6) . . ?
C13 C14 C15 122.6(6) . . ?
C13 C14 H14A 118.7 . . ?
C15 C14 H14A 118.7 . . ?
C14 C15 C6 118.1(6) . . ?
C14 C15 C2 122.1(6) . . ?
C6 C15 C2 119.8(6) . . ?
N2 C16 C12 118.6(5) . . ?
N2 C16 H16A 107.7 . . ?
C12 C16 H16A 107.7 . . ?
N2 C16 H16B 107.7 . . ?
C12 C16 H16B 107.7 . . ?
H16A C16 H16B 107.1 . . ?
N2 C17 C22 121.1(6) . . ?
N2 C17 C18 125.4(6) . . ?
C22 C17 C18 113.5(6) . . ?
C19 C18 C17 122.4(6) . . ?
C19 C18 H18A 118.8 . . ?
C17 C18 H18A 118.8 . . ?
C18 C19 C20 122.5(7) . . ?
C18 C19 C30 118.6(7) . . ?
C20 C19 C30 118.9(7) . . ?
C21 C20 C19 116.8(6) . . ?
C21 C20 H20A 121.6 . . ?
C19 C20 H20A 121.6 . . ?
C20 C21 C22 121.2(7) . . ?
C20 C21 C29 120.2(7) . . ?
C22 C21 C29 118.5(7) . . ?
C21 C22 C17 123.4(7) . . ?
C21 C22 H22A 118.3 . . ?
C17 C22 H22A 118.3 . . ?
N1 C23 C24 125.0(6) . . ?
N1 C23 C28 118.6(6) . . ?
C24 C23 C28 116.4(6) . . ?
C25 C24 C23 120.9(6) . . ?
C25 C24 H24A 119.5 . . ?
C23 C24 H24A 119.5 . . ?
C26 C25 C24 122.6(7) . . ?
C26 C25 C31 121.2(10) . . ?
C24 C25 C31 114.8(10) . . ?
C26 C25 C31' 116.4(11) . . ?
C24 C25 C31' 119.8(11) . . ?
C31 C25 C31' 23.5(13) . . ?
C27 C26 C25 117.0(7) . . ?
C27 C26 H26A 121.5 . . ?
C25 C26 H26A 121.5 . . ?
C26 C27 C28 123.0(7) . . ?
C26 C27 C32 120.1(7) . . ?
C28 C27 C32 116.9(7) . . ?
C27 C28 C23 120.0(6) . . ?
C27 C28 H28A 120.0 . . ?
C23 C28 H28A 120.0 . . ?
F1" C29 F1' 52.4(19) . . ?
F1" C29 F2 120.5(15) . . ?
F1' C29 F2 77.6(12) . . ?
F1" C29 F3 77.0(19) . . ?
F1' C29 F3 121.0(12) . . ?
F2 C29 F3 111.9(12) . . ?
F1" C29 F3' 51.2(17) . . ?
F1' C29 F3' 99.5(12) . . ?
F2 C29 F3' 125.4(11) . . ?
F3 C29 F3' 26.2(8) . . ?
F1" C29 F3" 110(2) . . ?
F1' C29 F3" 132.1(15) . . ?
F2 C29 F3" 79.1(17) . . ?
F3 C29 F3" 37.8(14) . . ?
F3' C29 F3" 62.8(18) . . ?
F1" C29 F2" 99.6(18) . . ?
F1' C29 F2" 49.5(11) . . ?
F2 C29 F2" 30.5(9) . . ?
F3 C29 F2" 132.7(12) . . ?
F3' C29 F2" 131.6(12) . . ?
F3" C29 F2" 107.5(17) . . ?
F1" C29 F2' 128.1(15) . . ?
F1' C29 F2' 105.3(11) . . ?
F2 C29 F2' 33.5(7) . . ?
F3 C29 F2' 81.5(11) . . ?
F3' C29 F2' 101.9(11) . . ?
F3" C29 F2' 46.0(16) . . ?
F2" C29 F2' 63.4(12) . . ?
F1" C29 C21 117.9(14) . . ?
F1' C29 C21 116.4(10) . . ?
F2 C29 C21 111.7(9) . . ?
F3 C29 C21 112.8(8) . . ?
F3' C29 C21 117.6(8) . . ?
F3" C29 C21 111.0(14) . . ?
F2" C29 C21 110.1(10) . . ?
F2' C29 C21 114.0(9) . . ?
F1" C29 F1 30.8(18) . . ?
F1' C29 F1 28.5(9) . . ?
F2 C29 F1 106.1(12) . . ?
F3 C29 F1 107.8(12) . . ?
F3' C29 F1 81.9(11) . . ?
F3" C29 F1 137.4(17) . . ?
F2" C29 F1 77.7(12) . . ?
F2' C29 F1 131.2(10) . . ?
C21 C29 F1 106.1(8) . . ?
F6" C30 F5' 119.9(15) . . ?
F6" C30 F6' 38.5(17) . . ?
F5' C30 F6' 101.7(11) . . ?
F6" C30 F4" 108.3(19) . . ?
F5' C30 F4" 47.3(18) . . ?
F6' C30 F4" 123.0(14) . . ?
F6" C30 F4 89.0(19) . . ?
F5' C30 F4 79.2(13) . . ?
F6' C30 F4 120.3(11) . . ?
F4" C30 F4 32.2(14) . . ?
F6" C30 F5" 103.0(17) . . ?
F5' C30 F5" 41.8(16) . . ?
F6' C30 F5" 69.0(15) . . ?
F4" C30 F5" 87.9(19) . . ?
F4 C30 F5" 117.8(16) . . ?
F6" C30 F6 24.0(16) . . ?
F5' C30 F6 121.5(12) . . ?
F6' C30 F6 21.3(9) . . ?
F4" C30 F6 128.9(15) . . ?
F4 C30 F6 113.0(15) . . ?
F5" C30 F6 90.3(16) . . ?
F6" C30 F4' 68.3(18) . . ?
F5' C30 F4' 105.6(12) . . ?
F6' C30 F4' 105.7(9) . . ?
F4" C30 F4' 60(2) . . ?
F4 C30 F4' 27.9(11) . . ?
F5" C30 F4' 138.6(15) . . ?
F6 C30 F4' 91.4(13) . . ?
F6" C30 C19 122.1(15) . . ?
F5' C30 C19 116.7(10) . . ?
F6' C30 C19 118.4(9) . . ?
F4" C30 C19 118.4(12) . . ?
F4 C30 C19 113.1(9) . . ?
F5" C30 C19 110.6(14) . . ?
F6 C30 C19 109.9(10) . . ?
F4' C30 C19 107.6(8) . . ?
F6" C30 F5 120.4(15) . . ?
F5' C30 F5 25.5(11) . . ?
F6' C30 F5 89.3(12) . . ?
F4" C30 F5 73(2) . . ?
F4 C30 F5 104.6(16) . . ?
F5" C30 F5 20.6(15) . . ?
F6 C30 F5 110.6(14) . . ?
F4' C30 F5 130.8(13) . . ?
C19 C30 F5 105.2(9) . . ?
F7 C31 F9 113.7(12) . . ?
F7 C31 F8 102.1(14) . . ?
F9 C31 F8 100.5(14) . . ?
F7 C31 C25 113.2(14) . . ?
F9 C31 C25 109.7(13) . . ?
F8 C31 C25 117.0(13) . . ?
F9' C31' F8' 102.2(15) . . ?
F9' C31' F7' 106.7(16) . . ?
F8' C31' F7' 105.8(17) . . ?
F9' C31' C25 119.6(18) . . ?
F8' C31' C25 118.5(16) . . ?
F7' C31' C25 102.9(15) . . ?
F11" C32 F10 114(2) . . ?
F11" C32 F12' 52.7(15) . . ?
F10 C32 F12' 133.4(16) . . ?
F11" C32 F12 78.5(16) . . ?
F10 C32 F12 115.1(17) . . ?
F12' C32 F12 28.9(10) . . ?
F11" C32 F10' 123.7(13) . . ?
F10 C32 F10' 27.8(12) . . ?
F12' C32 F10' 114.7(14) . . ?
F12 C32 F10' 90.2(14) . . ?
F11" C32 F11 33.2(13) . . ?
F10 C32 F11 93.2(16) . . ?
F12' C32 F11 85.9(13) . . ?
F12 C32 F11 110.9(14) . . ?
F10' C32 F11 115.0(12) . . ?
F11" C32 F11' 51.1(19) . . ?
F10 C32 F11' 79.7(13) . . ?
F12' C32 F11' 103.8(12) . . ?
F12 C32 F11' 127.5(13) . . ?
F10' C32 F11' 105.0(11) . . ?
F11 C32 F11' 17.9(13) . . ?
F11" C32 F10" 126.2(18) . . ?
F10 C32 F10" 13.3(18) . . ?
F12' C32 F10" 133.0(16) . . ?
F12 C32 F10" 109.4(19) . . ?
F10' C32 F10" 19.2(13) . . ?
F11 C32 F10" 106.5(19) . . ?
F11' C32 F10" 92.6(17) . . ?
F11" C32 C27 119.4(11) . . ?
F10 C32 C27 113.1(13) . . ?
F12' C32 C27 110.6(9) . . ?
F12 C32 C27 112.1(8) . . ?
F10' C32 C27 116.(1) . . ?
F11 C32 C27 110.9(10) . . ?
F11' C32 C27 105.4(10) . . ?
F10" C32 C27 106.7(10) . . ?
F11" C32 F12" 101.9(16) . . ?
F10 C32 F12" 94.4(17) . . ?
F12' C32 F12" 55.2(15) . . ?
F12 C32 F12" 26.3(12) . . ?
F10' C32 F12" 67.2(13) . . ?
F11 C32 F12" 131.3(14) . . ?
F11' C32 F12" 143.5(12) . . ?
F10" C32 F12" 85.9(19) . . ?
C27 C32 F12" 109.9(9) . . ?
N3 C33 H33A 109.5 . . ?
N3 C33 H33B 109.5 . . ?
H33A C33 H33B 109.5 . . ?
N3 C33 H33C 109.5 . . ?
H33A C33 H33C 109.5 . . ?
H33B C33 H33C 109.5 . . ?
N3 C34 H34A 109.5 . . ?
N3 C34 H34B 109.5 . . ?
H34A C34 H34B 109.5 . . ?
N3 C34 H34C 109.5 . . ?
H34A C34 H34C 109.5 . . ?
H34B C34 H34C 109.5 . . ?
N4 C35 H35A 109.5 . . ?
N4 C35 H35B 109.5 . . ?
H35A C35 H35B 109.5 . . ?
N4 C35 H35C 109.5 . . ?
H35A C35 H35C 109.5 . . ?
H35B C35 H35C 109.5 . . ?
N4 C36 H36A 109.5 . . ?
N4 C36 H36B 109.5 . . ?
H36A C36 H36B 109.5 . . ?
N4 C36 H36C 109.5 . . ?
H36A C36 H36C 109.5 . . ?
H36B C36 H36C 109.5 . . ?
N5 C37 H37A 109.5 . . ?
N5 C37 H37B 109.5 . . ?
H37A C37 H37B 109.5 . . ?
N5 C37 H37C 109.5 . . ?
H37A C37 H37C 109.5 . . ?
H37B C37 H37C 109.5 . . ?
N5 C38 H38A 109.5 . . ?
N5 C38 H38B 109.5 . . ?
H38A C38 H38B 109.5 . . ?
N5 C38 H38C 109.5 . . ?
H38A C38 H38C 109.5 . . ?
H38B C38 H38C 109.5 . . ?
N6 C39 H39A 109.5 . . ?
N6 C39 H39B 109.5 . . ?
H39A C39 H39B 109.5 . . ?
N6 C39 H39C 109.5 . . ?
H39A C39 H39C 109.5 . . ?
H39B C39 H39C 109.5 . . ?
N6 C40 H40A 109.5 . . ?
N6 C40 H40B 109.5 . . ?
H40A C40 H40B 109.5 . . ?
N6 C40 H40C 109.5 . . ?
H40A C40 H40C 109.5 . . ?
H40B C40 H40C 109.5 . . ?
N7 C41 H41A 109.5 . . ?
N7 C41 H41B 109.5 . . ?
H41A C41 H41B 109.5 . . ?
N7 C41 H41C 109.5 . . ?
H41A C41 H41C 109.5 . . ?
H41B C41 H41C 109.5 . . ?
N7 C42 H42A 109.5 . . ?
N7 C42 H42B 109.5 . . ?
H42A C42 H42B 109.5 . . ?
N7 C42 H42C 109.5 . . ?
H42A C42 H42C 109.5 . . ?
H42B C42 H42C 109.5 . . ?
N8 C43 H43A 109.5 . . ?
N8 C43 H43B 109.5 . . ?
H43A C43 H43B 109.5 . . ?
N8 C43 H43C 109.5 . . ?
H43A C43 H43C 109.5 . . ?
H43B C43 H43C 109.5 . . ?
N8 C44 H44A 109.5 . . ?
N8 C44 H44B 109.5 . . ?
H44A C44 H44B 109.5 . . ?
N8 C44 H44C 109.5 . . ?
H44A C44 H44C 109.5 . . ?
H44B C44 H44C 109.5 . . ?
N10 C45 H45A 109.5 . . ?
N10 C45 H45B 109.5 . . ?
H45A C45 H45B 109.5 . . ?
N10 C45 H45C 109.5 . . ?
H45A C45 H45C 109.5 . . ?
H45B C45 H45C 109.5 . . ?
N10 C46 H46A 109.5 . . ?
N10 C46 H46B 109.5 . . ?
H46A C46 H46B 109.5 . . ?
N10 C46 H46C 109.5 . . ?
H46A C46 H46C 109.5 . . ?
H46B C46 H46C 109.5 . . ?
N9 C47 H47A 109.5 . . ?
N9 C47 H47B 109.5 . . ?
H47A C47 H47B 109.5 . . ?
N9 C47 H47C 109.5 . . ?
H47A C47 H47C 109.5 . . ?
H47B C47 H47C 109.5 . . ?
N9 C48 H48A 109.5 . . ?
N9 C48 H48B 109.5 . . ?
H48A C48 H48B 109.5 . . ?
N9 C48 H48C 109.5 . . ?
H48A C48 H48C 109.5 . . ?
H48B C48 H48C 109.5 . . ?

loop_
_geom_bond_atom_site_label_1
_geom_bond_atom_site_label_2
_geom_bond_distance
_geom_bond_site_symmetry_2
_geom_bond_publ_flag
Hf1 N3 1.990(5) . ?
Hf1 N5 2.019(5) . ?
Hf1 N4 2.032(6) . ?
Hf1 N2 2.188(5) . ?
Hf1 N6 2.419(5) . ?
Hf2 N7 1.992(5) . ?
Hf2 N9 2.032(6) . ?
Hf2 N8 2.037(6) . ?
Hf2 N1 2.185(5) . ?
Hf2 N10 2.436(6) . ?
N1 C23 1.382(7) . ?
N1 C1 1.481(7) . ?
N2 C17 1.369(7) . ?
N2 C16 1.461(7) . ?
N3 C33 1.451(7) . ?
N3 C34 1.458(7) . ?
N4 C36 1.438(8) . ?
N4 C35 1.441(8) . ?
N5 C38 1.442(7) . ?
N5 C37 1.447(8) . ?
N6 C40 1.445(7) . ?
N6 C39 1.476(7) . ?
N6 H6 0.9191 . ?
N7 C42 1.458(8) . ?
N7 C41 1.458(8) . ?
N8 C43 1.443(8) . ?
N8 C44 1.450(7) . ?
N9 C47 1.468(8) . ?
N9 C48 1.472(8) . ?
N10 C46 1.458(8) . ?
N10 C45 1.504(9) . ?
N10 H10 0.9664 . ?
C1 C2 1.515(8) . ?
C1 H1A 0.9900 . ?
C1 H1B 0.9900 . ?
C2 C3 1.366(8) . ?
C2 C15 1.440(8) . ?
C3 C4 1.413(8) . ?
C3 H3A 0.9500 . ?
C4 C5 1.341(8) . ?
C4 H4A 0.9500 . ?
C5 C6 1.420(8) . ?
C5 H5A 0.9500 . ?
C6 C7 1.390(8) . ?
C6 C15 1.421(8) . ?
C7 C8 1.389(8) . ?
C7 H7A 0.9500 . ?
C8 C13 1.422(8) . ?
C8 C9 1.442(8) . ?
C9 C10 1.325(9) . ?
C9 H9A 0.9500 . ?
C10 C11 1.426(9) . ?
C10 H10A 0.9500 . ?
C11 C12 1.360(8) . ?
C11 H11A 0.9500 . ?
C12 C13 1.440(8) . ?
C12 C16 1.518(8) . ?
C13 C14 1.389(8) . ?
C14 C15 1.410(8) . ?
C14 H14A 0.9500 . ?
C16 H16A 0.9900 . ?
C16 H16B 0.9900 . ?
C17 C22 1.405(8) . ?
C17 C18 1.408(8) . ?
C18 C19 1.368(7) . ?
C18 H18A 0.9500 . ?
C19 C20 1.379(8) . ?
C19 C30 1.496(10) . ?
C20 C21 1.370(8) . ?
C20 H20A 0.9500 . ?
C21 C22 1.380(8) . ?
C21 C29 1.497(10) . ?
C22 H22A 0.9500 . ?
C23 C24 1.392(8) . ?
C23 C28 1.418(8) . ?
C24 C25 1.382(8) . ?
C24 H24A 0.9500 . ?
C25 C26 1.371(8) . ?
C25 C31 1.525(11) . ?
C25 C31' 1.525(11) . ?
C26 C27 1.352(8) . ?
C26 H26A 0.9500 . ?
C27 C28 1.389(8) . ?
C27 C32 1.527(10) . ?
C28 H28A 0.9500 . ?
C29 F1" 1.15(2) . ?
C29 F1' 1.258(16) . ?
C29 F2 1.317(12) . ?
C29 F3 1.335(15) . ?
C29 F3' 1.337(16) . ?
C29 F3" 1.34(3) . ?
C29 F2" 1.356(19) . ?
C29 F2' 1.447(16) . ?
C29 F1 1.530(19) . ?
C30 F6" 1.21(3) . ?
C30 F5' 1.241(15) . ?
C30 F6' 1.301(14) . ?
C30 F4" 1.31(3) . ?
C30 F4 1.316(16) . ?
C30 F5" 1.35(3) . ?
C30 F6 1.41(2) . ?
C30 F4' 1.432(15) . ?
C30 F5 1.54(2) . ?
C31 F7 1.31(2) . ?
C31 F9 1.39(2) . ?
C31 F8 1.39(2) . ?
C31' F9' 1.24(2) . ?
C31' F8' 1.29(2) . ?
C31' F7' 1.41(3) . ?
C32 F11" 1.200(18) . ?
C32 F10 1.21(3) . ?
C32 F12' 1.256(16) . ?
C32 F12 1.305(16) . ?
C32 F10' 1.31(2) . ?
C32 F11 1.41(2) . ?
C32 F11' 1.475(19) . ?
C32 F10" 1.48(3) . ?
C32 F12" 1.59(3) . ?
C33 H33A 0.9800 . ?
C33 H33B 0.9800 . ?
C33 H33C 0.9800 . ?
C34 H34A 0.9800 . ?
C34 H34B 0.9800 . ?
C34 H34C 0.9800 . ?
C35 H35A 0.9800 . ?
C35 H35B 0.9800 . ?
C35 H35C 0.9800 . ?
C36 H36A 0.9800 . ?
C36 H36B 0.9800 . ?
C36 H36C 0.9800 . ?
C37 H37A 0.9800 . ?
C37 H37B 0.9800 . ?
C37 H37C 0.9800 . ?
C38 H38A 0.9800 . ?
C38 H38B 0.9800 . ?
C38 H38C 0.9800 . ?
C39 H39A 0.9800 . ?
C39 H39B 0.9800 . ?
C39 H39C 0.9800 . ?
C40 H40A 0.9800 . ?
C40 H40B 0.9800 . ?
C40 H40C 0.9800 . ?
C41 H41A 0.9800 . ?
C41 H41B 0.9800 . ?
C41 H41C 0.9800 . ?
C42 H42A 0.9800 . ?
C42 H42B 0.9800 . ?
C42 H42C 0.9800 . ?
C43 H43A 0.9800 . ?
C43 H43B 0.9800 . ?
C43 H43C 0.9800 . ?
C44 H44A 0.9800 . ?
C44 H44B 0.9800 . ?
C44 H44C 0.9800 . ?
C45 H45A 0.9800 . ?
C45 H45B 0.9800 . ?
C45 H45C 0.9800 . ?
C46 H46A 0.9800 . ?
C46 H46B 0.9800 . ?
C46 H46C 0.9800 . ?
C47 H47A 0.9800 . ?
C47 H47B 0.9800 . ?
C47 H47C 0.9800 . ?
C48 H48A 0.9800 . ?
C48 H48B 0.9800 . ?
C48 H48C 0.9800 . ?
